data_7214786
loop_
_publ_author_name
'Stilinovi\'c, Vladimir'
'U\<zarevi\'c, Krunoslav'
'Cvrtila, Ivica'
'Kaitner, Branko'

_publ_section_title
;
 Bis(morpholine) hydrogen bond pincer -- a novel series of heteroleptic
 Cu(ii) coordination compounds as receptors for electron rich guests
;
_journal_issue 21
_journal_name_full CrystEngComm
_journal_page_first 7493
_journal_paper_doi 10.1039/c2ce25848j
_journal_volume 14
_journal_year 2012
_chemical_formula_moiety 'C13 H25 Cl Cu N2 O4'
_chemical_formula_sum 'C13 H25 Cl Cu N2 O4'
_chemical_formula_weight 372.35
_chemical_name_systematic
;
acetylacetonatochlorobis(morpholine)copper(II)
;
_space_group_IT_number 14
_symmetry_cell_setting monoclinic
_symmetry_space_group_name_Hall '-P 2yn'
_symmetry_space_group_name_H-M 'P 1 21/n 1'
_atom_sites_solution_hydrogens geom
_atom_sites_solution_primary direct
_atom_sites_solution_secondary difmap
_audit_creation_date 2011-11-23T13:55:26-00:00
_audit_creation_method 'WinGX routine CIF_UPDATE'
_cell_angle_alpha 90
_cell_angle_beta 104.734(6)
_cell_angle_gamma 90
_cell_formula_units_Z 8
_cell_length_a 18.7558(11)
_cell_length_b 10.1597(4)
_cell_length_c 18.8355(12)
_cell_measurement_reflns_used 275
_cell_measurement_temperature 295(2)
_cell_measurement_theta_max 52.0
_cell_measurement_theta_min 4.6
_cell_volume 3471.1(3)
_computing_structure_refinement 'SHELXL-97 (Sheldrick, 2008)'
_computing_structure_solution 'SHELXS-97 (Sheldrick, 2008)'
_diffrn_ambient_temperature 295(2)
_diffrn_measured_fraction_theta_full 0.994
_diffrn_measured_fraction_theta_max 0.994
_diffrn_measurement_device_type
;
Oxford Diffraction Xcalibur CCD
diffractometer
;
_diffrn_measurement_method '\w scan'
_diffrn_radiation_monochromator graphite
_diffrn_radiation_source 'fine-focus sealed tube'
_diffrn_radiation_type MoK\a
_diffrn_radiation_wavelength 0.71073
_diffrn_reflns_av_R_equivalents 0.034
_diffrn_reflns_av_unetI/netI 0.047
_diffrn_reflns_limit_h_max 23
_diffrn_reflns_limit_h_min -23
_diffrn_reflns_limit_k_max 12
_diffrn_reflns_limit_k_min -12
_diffrn_reflns_limit_l_max 23
_diffrn_reflns_limit_l_min -24
_diffrn_reflns_number 31363
_diffrn_reflns_theta_full 27
_diffrn_reflns_theta_max 27
_diffrn_reflns_theta_min 3.81
_diffrn_standards_number 27
_exptl_absorpt_coefficient_mu 1.427
_exptl_absorpt_correction_T_max 0.79111
_exptl_absorpt_correction_T_min 0.61596
_exptl_absorpt_correction_type analytical
_exptl_absorpt_process_details 'N.W. Alcock (1970). Cryst. Computing, p271'
_exptl_crystal_colour green
_exptl_crystal_density_diffrn 1.421
_exptl_crystal_density_method 'not measured'
_exptl_crystal_description block
_exptl_crystal_F_000 1552
_exptl_crystal_size_max 0.18
_exptl_crystal_size_mid 0.16
_exptl_crystal_size_min 0.11
_refine_diff_density_max 0.69
_refine_diff_density_min -0.661
_refine_diff_density_rms 0.126
_refine_ls_extinction_method none
_refine_ls_goodness_of_fit_ref 1.152
_refine_ls_hydrogen_treatment mixed
_refine_ls_matrix_type full
_refine_ls_number_parameters 399
_refine_ls_number_reflns 7519
_refine_ls_number_restraints 13
_refine_ls_restrained_S_all 1.151
_refine_ls_R_factor_all 0.1103
_refine_ls_R_factor_gt 0.0821
_refine_ls_shift/su_max 0.033
_refine_ls_shift/su_mean 0.002
_refine_ls_structure_factor_coef Fsqd
_refine_ls_weighting_details 'calc w=1/[\s^2^(Fo^2^)+(0.0214P)^2^+39.0725P] where P=(Fo^2^+2Fc^2^)/3'
_refine_ls_weighting_scheme calc
_refine_ls_wR_factor_gt 0.2234
_refine_ls_wR_factor_ref 0.2296
_reflns_number_gt 5073
_reflns_number_total 7519
_reflns_threshold_expression >2sigma(I)
_cod_data_source_file c2ce25848j.txt
_cod_data_source_block acac_Cl
_cod_original_sg_symbol_Hall 'P -2yn'
_cod_original_sg_symbol_H-M 'P 21/n'
_cod_database_code 7214786

loop_
_symmetry_equiv_pos_as_xyz
'x, y, z'
'-x+1/2, y+1/2, -z+1/2'
'-x, -y, -z'
'x-1/2, -y-1/2, z-1/2'

loop_
_atom_site_label
_atom_site_type_symbol
_atom_site_fract_x
_atom_site_fract_y
_atom_site_fract_z
_atom_site_U_iso_or_equiv
_atom_site_adp_type
_atom_site_occupancy
_atom_site_symmetry_multiplicity
_atom_site_calc_flag
_atom_site_refinement_flags
Cu1 Cu 0.77052(6) 0.05285(10) 0.34376(6) 0.0461(3) Uani 1 1 d .
Cl1 Cl 0.76086(14) -0.0296(2) 0.21454(14) 0.0556(6) Uani 1 1 d .
N2 N 0.8412(4) 0.2011(7) 0.3399(4) 0.0434(17) Uani 1 1 d D
N1 N 0.6859(4) 0.1830(7) 0.3285(4) 0.0427(16) Uani 1 1 d D
O1 O 0.8556(4) -0.0467(7) 0.3981(4) 0.067(2) Uani 1 1 d .
O2 O 0.7030(4) -0.0768(6) 0.3649(4) 0.0647(19) Uani 1 1 d .
O4 O 0.9777(4) 0.3420(8) 0.3767(4) 0.072(2) Uani 1 1 d .
C14 C 0.9036(5) 0.1682(10) 0.3089(6) 0.056(2) Uani 1 1 d D
H14A H 0.8852 0.1329 0.2598 0.067 Uiso 1 1 calc R
H14B H 0.9339 0.1014 0.3389 0.067 Uiso 1 1 calc R
C4 C 0.7210(7) -0.1908(9) 0.3931(5) 0.061(3) Uani 1 1 d .
O3 O 0.5374(4) 0.2612(8) 0.3255(6) 0.084(3) Uani 1 1 d .
C11 C 0.8688(5) 0.2663(10) 0.4121(5) 0.057(2) Uani 1 1 d D
H11A H 0.8956 0.2029 0.4474 0.069 Uiso 1 1 calc R
H11B H 0.8273 0.2979 0.4293 0.069 Uiso 1 1 calc R
C2 C 0.8561(7) -0.1624(11) 0.4212(5) 0.066(3) Uani 1 1 d .
C3 C 0.7924(7) -0.2374(11) 0.4176(6) 0.073(3) Uani 1 1 d .
H3 H 0.7986 -0.3247 0.4327 0.087 Uiso 1 1 calc R
C13 C 0.9489(6) 0.2876(10) 0.3060(6) 0.060(3) Uani 1 1 d .
H13A H 0.9893 0.2645 0.2849 0.072 Uiso 1 1 calc R
H13B H 0.9189 0.3529 0.2745 0.072 Uiso 1 1 calc R
C5 C 0.6548(8) -0.2766(10) 0.3956(7) 0.082(4) Uani 1 1 d .
H5A H 0.6456 -0.2707 0.4433 0.123 Uiso 1 1 calc R
H5B H 0.6649 -0.3664 0.3857 0.123 Uiso 1 1 calc R
H5C H 0.6122 -0.2466 0.3592 0.123 Uiso 1 1 calc R
C10 C 0.6593(6) 0.2016(10) 0.3950(6) 0.062(3) Uani 1 1 d D
H10A H 0.7 0.2316 0.4345 0.075 Uiso 1 1 calc R
H10B H 0.643 0.1174 0.4094 0.075 Uiso 1 1 calc R
C9 C 0.5968(6) 0.2991(11) 0.3850(7) 0.073(3) Uani 1 1 d .
H9A H 0.58 0.3034 0.4296 0.088 Uiso 1 1 calc R
H9B H 0.614 0.3859 0.3758 0.088 Uiso 1 1 calc R
C8 C 0.5598(6) 0.2513(11) 0.2595(7) 0.074(3) Uani 1 1 d .
H8A H 0.5762 0.3368 0.2472 0.088 Uiso 1 1 calc R
H8B H 0.5179 0.225 0.2201 0.088 Uiso 1 1 calc R
C7 C 0.6214(5) 0.1524(10) 0.2658(6) 0.059(3) Uani 1 1 d D
H7A H 0.6031 0.0651 0.2724 0.071 Uiso 1 1 calc R
H7B H 0.6371 0.1523 0.2205 0.071 Uiso 1 1 calc R
C12 C 0.9190(6) 0.3809(12) 0.4069(7) 0.073(3) Uani 1 1 d .
H12A H 0.8905 0.4493 0.3766 0.088 Uiso 1 1 calc R
H12B H 0.9391 0.4172 0.4556 0.088 Uiso 1 1 calc R
C1 C 0.9270(7) -0.2262(14) 0.4522(8) 0.103(5) Uani 1 1 d .
H1A H 0.9643 -0.1603 0.4685 0.155 Uiso 1 1 calc R
H1B H 0.9398 -0.2801 0.4154 0.155 Uiso 1 1 calc R
H1C H 0.9236 -0.2801 0.493 0.155 Uiso 1 1 calc R
H2N H 0.8142(8) 0.2631(16) 0.3098(5) 0.05(3) Uiso 1 1 d D
H1N H 0.7021(10) 0.2630(13) 0.3175(6) 0.08(3) Uiso 1 1 d D
Cu2 Cu 0.66036(6) 0.17387(10) 0.74559(6) 0.0473(3) Uani 1 1 d .
Cl2 Cl 0.78992(14) 0.2534(2) 0.75106(14) 0.0575(6) Uani 1 1 d .
N3 N 0.6879(4) 0.0357(6) 0.8254(4) 0.0423(16) Uani 1 1 d D
N4 N 0.6487(4) 0.0316(7) 0.6666(4) 0.0475(18) Uani 1 1 d D
O6 O 0.6420(4) 0.2929(6) 0.8201(4) 0.0631(18) Uani 1 1 d .
O5 O 0.6086(4) 0.2864(7) 0.6662(4) 0.073(2) Uani 1 1 d .
O7 O 0.6980(6) -0.0755(9) 0.9680(4) 0.091(3) Uani 1 1 d U
C24 C 0.6887(6) 0.0609(10) 0.6104(5) 0.056(2) Uani 1 1 d D
H24A H 0.7407 0.0723 0.634 0.068 Uiso 1 1 calc R
H24B H 0.6704 0.1429 0.586 0.068 Uiso 1 1 calc R
C18 C 0.6121(5) 0.4056(9) 0.8077(7) 0.065(3) Uani 1 1 d .
C23 C 0.7452(6) 0.0724(10) 0.8916(5) 0.061(3) Uani 1 1 d D
H23A H 0.7287 0.1484 0.9144 0.073 Uiso 1 1 calc R
H23B H 0.7898 0.0968 0.8778 0.073 Uiso 1 1 calc R
C16 C 0.5841(6) 0.4003(10) 0.6743(7) 0.064(3) Uani 1 1 d .
O8 O 0.6037(5) -0.0661(9) 0.5188(4) 0.077(2) Uani 1 1 d .
C20 C 0.6227(6) -0.0101(12) 0.8488(6) 0.072(3) Uani 1 1 d D
H20A H 0.586 -0.0427 0.8064 0.087 Uiso 1 1 calc R
H20B H 0.6014 0.0634 0.869 0.087 Uiso 1 1 calc R
C22 C 0.7616(8) -0.0381(11) 0.9455(6) 0.079(4) Uani 1 1 d .
H22A H 0.7798 -0.113 0.9234 0.095 Uiso 1 1 calc R
H22B H 0.7999 -0.0112 0.9881 0.095 Uiso 1 1 calc R
C25 C 0.6796(7) -0.0467(11) 0.5545(5) 0.069(3) Uani 1 1 d .
H25A H 0.7063 -0.0239 0.5183 0.082 Uiso 1 1 calc R
H25B H 0.7003 -0.1277 0.5783 0.082 Uiso 1 1 calc R
C27 C 0.5721(6) -0.0005(12) 0.6295(6) 0.068(3) Uani 1 1 d D
H27A H 0.5475 0.0788 0.6073 0.081 Uiso 1 1 calc R
H27B H 0.5472 -0.0307 0.6658 0.081 Uiso 1 1 calc R
C19 C 0.6088(7) 0.4806(11) 0.8756(7) 0.083(4) Uani 1 1 d .
H19A H 0.5583 0.4902 0.8772 0.125 Uiso 1 1 calc R
H19B H 0.6304 0.566 0.8747 0.125 Uiso 1 1 calc R
H19C H 0.6356 0.4334 0.9182 0.125 Uiso 1 1 calc R
C17 C 0.5853(6) 0.4600(10) 0.7384(8) 0.072(3) Uani 1 1 d .
H17 H 0.5665 0.5451 0.7361 0.086 Uiso 1 1 calc R
C21 C 0.6427(8) -0.1179(13) 0.9056(7) 0.093(4) Uani 1 1 d U
H21A H 0.5991 -0.1439 0.9208 0.111 Uiso 1 1 calc R
H21B H 0.6603 -0.1941 0.8841 0.111 Uiso 1 1 calc R
C26 C 0.5650(8) -0.1045(14) 0.5711(7) 0.089(4) Uani 1 1 d .
H26A H 0.5847 -0.1871 0.5936 0.107 Uiso 1 1 calc R
H26B H 0.5134 -0.1177 0.5467 0.107 Uiso 1 1 calc R
C15 C 0.5463(8) 0.4674(13) 0.6029(8) 0.104(5) Uani 1 1 d .
H15A H 0.5723 0.4477 0.5664 0.156 Uiso 1 1 calc R
H15B H 0.546 0.5608 0.6105 0.156 Uiso 1 1 calc R
H15C H 0.4964 0.4361 0.5867 0.156 Uiso 1 1 calc R
H3N H 0.7053(6) -0.0356(15) 0.8059(9) 0.03(2) Uiso 1 1 d D
H4N H 0.6695(7) -0.0428(15) 0.6899(10) 0.04(2) Uiso 1 1 d D

loop_
_atom_site_aniso_label
_atom_site_aniso_U_11
_atom_site_aniso_U_22
_atom_site_aniso_U_33
_atom_site_aniso_U_23
_atom_site_aniso_U_13
_atom_site_aniso_U_12
Cu1 0.0489(6) 0.0340(5) 0.0534(7) 0.0068(5) 0.0095(5) 0.0063(5)
Cl1 0.0588(14) 0.0410(12) 0.0651(15) -0.0128(11) 0.0123(11) -0.0011(10)
N2 0.041(4) 0.041(4) 0.044(4) -0.003(3) 0.002(3) 0.008(3)
N1 0.042(4) 0.034(4) 0.052(4) 0.002(3) 0.011(3) 0.001(3)
O1 0.067(4) 0.048(4) 0.074(5) 0.018(4) -0.002(4) 0.012(3)
O2 0.085(5) 0.035(3) 0.078(5) 0.013(3) 0.029(4) 0.006(3)
O4 0.049(4) 0.083(5) 0.080(5) -0.003(4) 0.009(4) -0.018(4)
C14 0.054(6) 0.050(5) 0.061(6) 0.000(5) 0.011(5) 0.007(5)
C4 0.109(9) 0.042(5) 0.040(5) -0.002(4) 0.030(6) -0.003(6)
O3 0.047(4) 0.077(5) 0.135(8) -0.009(5) 0.034(5) 0.006(4)
C11 0.055(6) 0.065(6) 0.053(6) -0.005(5) 0.017(5) -0.004(5)
C2 0.092(8) 0.053(6) 0.047(6) 0.010(5) 0.006(5) 0.027(6)
C3 0.109(10) 0.045(6) 0.061(7) 0.018(5) 0.016(6) 0.017(6)
C13 0.053(6) 0.059(6) 0.072(7) 0.002(5) 0.020(5) -0.005(5)
C5 0.136(11) 0.043(6) 0.080(8) -0.003(6) 0.052(8) -0.022(7)
C10 0.057(6) 0.057(6) 0.077(7) -0.001(5) 0.024(5) 0.004(5)
C9 0.065(7) 0.064(7) 0.098(9) 0.000(6) 0.034(7) 0.012(6)
C8 0.047(6) 0.060(7) 0.102(9) 0.012(6) -0.002(6) 0.010(5)
C7 0.057(6) 0.048(5) 0.065(6) 0.000(5) 0.001(5) 0.009(5)
C12 0.058(7) 0.075(8) 0.079(8) -0.028(6) 0.003(6) -0.023(6)
C1 0.101(10) 0.087(10) 0.103(11) 0.019(8) -0.008(8) 0.033(8)
Cu2 0.0601(7) 0.0323(5) 0.0505(6) 0.0038(5) 0.0158(5) 0.0107(5)
Cl2 0.0724(16) 0.0404(12) 0.0622(15) -0.0004(11) 0.0219(12) -0.0137(11)
N3 0.059(4) 0.031(3) 0.043(4) -0.003(3) 0.023(3) 0.001(3)
N4 0.063(5) 0.034(4) 0.041(4) 0.005(3) 0.004(3) 0.007(3)
O6 0.073(5) 0.045(4) 0.075(5) -0.005(3) 0.026(4) 0.012(3)
O5 0.094(6) 0.054(4) 0.067(5) 0.016(4) 0.013(4) 0.032(4)
O7 0.147(8) 0.081(6) 0.053(4) 0.016(4) 0.039(4) -0.006(6)
C24 0.069(6) 0.054(6) 0.051(6) 0.002(5) 0.025(5) 0.011(5)
C18 0.050(6) 0.035(5) 0.117(10) -0.007(6) 0.037(6) 0.005(4)
C23 0.075(7) 0.048(6) 0.054(6) 0.001(5) 0.007(5) -0.003(5)
C16 0.052(6) 0.043(5) 0.099(9) 0.021(6) 0.026(6) 0.013(5)
O8 0.085(5) 0.097(6) 0.042(4) -0.006(4) 0.001(4) 0.003(5)
C20 0.074(7) 0.086(8) 0.062(7) 0.012(6) 0.027(6) -0.002(6)
C22 0.118(10) 0.056(7) 0.051(6) 0.007(5) -0.002(7) -0.013(7)
C25 0.101(9) 0.062(7) 0.044(6) -0.006(5) 0.021(6) -0.009(6)
C27 0.064(7) 0.077(7) 0.063(7) -0.010(6) 0.016(5) -0.019(6)
C19 0.084(8) 0.048(6) 0.125(11) -0.027(7) 0.039(8) -0.002(6)
C17 0.064(7) 0.035(5) 0.123(11) 0.009(6) 0.034(7) 0.014(5)
C21 0.129(11) 0.089(9) 0.073(7) 0.012(7) 0.051(6) -0.041(8)
C26 0.099(10) 0.095(10) 0.069(8) -0.008(7) 0.014(7) -0.042(8)
C15 0.105(10) 0.089(10) 0.123(12) 0.059(9) 0.040(9) 0.052(8)

loop_
_atom_type_symbol
_atom_type_description
_atom_type_scat_dispersion_real
_atom_type_scat_dispersion_imag
_atom_type_scat_source
C C 0.0033 0.0016 'International Tables Vol C Tables 4.2.6.8 and 6.1.1.4'
H H 0 0 'International Tables Vol C Tables 4.2.6.8 and 6.1.1.4'
N N 0.0061 0.0033 'International Tables Vol C Tables 4.2.6.8 and 6.1.1.4'
O O 0.0106 0.006 'International Tables Vol C Tables 4.2.6.8 and 6.1.1.4'
Cl Cl 0.1484 0.1585 'International Tables Vol C Tables 4.2.6.8 and 6.1.1.4'
Cu Cu 0.3201 1.2651 'International Tables Vol C Tables 4.2.6.8 and 6.1.1.4'

loop_
_geom_angle_atom_site_label_1
_geom_angle_atom_site_label_2
_geom_angle_atom_site_label_3
_geom_angle
O2 Cu1 O1 91.7(3)
O2 Cu1 N2 169.6(3)
O1 Cu1 N2 87.1(3)
O2 Cu1 N1 86.8(3)
O1 Cu1 N1 157.0(3)
N2 Cu1 N1 90.3(3)
O2 Cu1 Cl1 94.7(2)
O1 Cu1 Cl1 100.5(2)
N2 Cu1 Cl1 95.7(2)
N1 Cu1 Cl1 102.5(2)
C14 N2 C11 109.7(7)
C14 N2 Cu1 116.1(6)
C11 N2 Cu1 112.3(6)
C14 N2 H2N 106.4(9)
C11 N2 H2N 105.7(9)
Cu1 N2 H2N 105.9(15)
C10 N1 C7 108.5(7)
C10 N1 Cu1 112.6(6)
C7 N1 Cu1 115.1(5)
C10 N1 H1N 106.4(9)
C7 N1 H1N 104.9(9)
Cu1 N1 H1N 108.7(16)
C2 O1 Cu1 127.1(8)
C4 O2 Cu1 125.6(8)
C13 O4 C12 109.7(7)
N2 C14 C13 110.4(8)
N2 C14 H14A 109.6
C13 C14 H14A 109.6
N2 C14 H14B 109.6
C13 C14 H14B 109.6
H14A C14 H14B 108.1
O2 C4 C3 125.3(10)
O2 C4 C5 113.4(11)
C3 C4 C5 121.3(10)
C8 O3 C9 111.5(8)
N2 C11 C12 111.2(8)
N2 C11 H11A 109.4
C12 C11 H11A 109.4
N2 C11 H11B 109.4
C12 C11 H11B 109.4
H11A C11 H11B 108
O1 C2 C3 124.2(10)
O1 C2 C1 118.7(12)
C3 C2 C1 117.1(11)
C4 C3 C2 124.7(10)
C4 C3 H3 117.6
C2 C3 H3 117.6
O4 C13 C14 111.6(9)
O4 C13 H13A 109.3
C14 C13 H13A 109.3
O4 C13 H13B 109.3
C14 C13 H13B 109.3
H13A C13 H13B 108
C4 C5 H5A 109.5
C4 C5 H5B 109.5
H5A C5 H5B 109.5
C4 C5 H5C 109.5
H5A C5 H5C 109.5
H5B C5 H5C 109.5
N1 C10 C9 113.5(9)
N1 C10 H10A 108.9
C9 C10 H10A 108.9
N1 C10 H10B 108.9
C9 C10 H10B 108.9
H10A C10 H10B 107.7
O3 C9 C10 110.4(9)
O3 C9 H9A 109.6
C10 C9 H9A 109.6
O3 C9 H9B 109.6
C10 C9 H9B 109.6
H9A C9 H9B 108.1
O3 C8 C7 111.8(9)
O3 C8 H8A 109.3
C7 C8 H8A 109.3
O3 C8 H8B 109.3
C7 C8 H8B 109.3
H8A C8 H8B 107.9
N1 C7 C8 111.9(8)
N1 C7 H7A 109.2
C8 C7 H7A 109.2
N1 C7 H7B 109.2
C8 C7 H7B 109.2
H7A C7 H7B 107.9
O4 C12 C11 111.7(9)
O4 C12 H12A 109.3
C11 C12 H12A 109.3
O4 C12 H12B 109.3
C11 C12 H12B 109.3
H12A C12 H12B 107.9
C2 C1 H1A 109.5
C2 C1 H1B 109.5
H1A C1 H1B 109.5
C2 C1 H1C 109.5
H1A C1 H1C 109.5
H1B C1 H1C 109.5
O5 Cu2 O6 92.5(3)
O5 Cu2 N3 165.0(3)
O6 Cu2 N3 87.4(3)
O5 Cu2 N4 85.2(3)
O6 Cu2 N4 163.0(3)
N3 Cu2 N4 90.6(3)
O5 Cu2 Cl2 97.5(3)
O6 Cu2 Cl2 96.7(2)
N3 Cu2 Cl2 97.4(2)
N4 Cu2 Cl2 100.3(2)
C23 N3 C20 108.0(8)
C23 N3 Cu2 116.5(5)
C20 N3 Cu2 111.4(6)
C23 N3 H3N 106.6(9)
C20 N3 H3N 106.2(10)
Cu2 N3 H3N 107.6(15)
C27 N4 C24 108.5(8)
C27 N4 Cu2 114.5(6)
C24 N4 Cu2 113.5(6)
C27 N4 H4N 107.1(10)
C24 N4 H4N 106.2(9)
Cu2 N4 H4N 106.5(16)
C18 O6 Cu2 125.3(8)
C16 O5 Cu2 124.9(8)
C22 O7 C21 109.2(8)
N4 C24 C25 111.7(8)
N4 C24 H24A 109.3
C25 C24 H24A 109.3
N4 C24 H24B 109.3
C25 C24 H24B 109.3
H24A C24 H24B 107.9
O6 C18 C17 124.7(11)
O6 C18 C19 114.3(11)
C17 C18 C19 121.0(10)
N3 C23 C22 111.5(8)
N3 C23 H23A 109.3
C22 C23 H23A 109.3
N3 C23 H23B 109.3
C22 C23 H23B 109.3
H23A C23 H23B 108
O5 C16 C17 126.5(10)
O5 C16 C15 114.0(11)
C17 C16 C15 119.4(10)
C26 O8 C25 109.7(8)
N3 C20 C21 111.4(9)
N3 C20 H20A 109.3
C21 C20 H20A 109.4
N3 C20 H20B 109.3
C21 C20 H20B 109.3
H20A C20 H20B 108
O7 C22 C23 111.2(10)
O7 C22 H22A 109.4
C23 C22 H22A 109.4
O7 C22 H22B 109.4
C23 C22 H22B 109.4
H22A C22 H22B 108
O8 C25 C24 110.7(9)
O8 C25 H25A 109.5
C24 C25 H25A 109.5
O8 C25 H25B 109.5
C24 C25 H25B 109.5
H25A C25 H25B 108.1
N4 C27 C26 113.5(10)
N4 C27 H27A 108.9
C26 C27 H27A 108.9
N4 C27 H27B 108.9
C26 C27 H27B 108.9
H27A C27 H27B 107.7
C18 C19 H19A 109.5
C18 C19 H19B 109.5
H19A C19 H19B 109.5
C18 C19 H19C 109.5
H19A C19 H19C 109.5
H19B C19 H19C 109.5
C16 C17 C18 125.6(10)
C16 C17 H17 117.2
C18 C17 H17 117.2
O7 C21 C20 111.3(10)
O7 C21 H21A 109.4
C20 C21 H21A 109.4
O7 C21 H21B 109.4
C20 C21 H21B 109.4
H21A C21 H21B 108
O8 C26 C27 110.4(10)
O8 C26 H26A 109.6
C27 C26 H26A 109.6
O8 C26 H26B 109.6
C27 C26 H26B 109.6
H26A C26 H26B 108.1
C16 C15 H15A 109.5
C16 C15 H15B 109.5
H15A C15 H15B 109.5
C16 C15 H15C 109.5
H15A C15 H15C 109.5
H15B C15 H15C 109.5

loop_
_geom_bond_atom_site_label_1
_geom_bond_atom_site_label_2
_geom_bond_distance
Cu1 O2 1.937(7)
Cu1 O1 1.946(6)
Cu1 N2 2.020(7)
Cu1 N1 2.029(7)
Cu1 Cl1 2.537(3)
N2 C14 1.473(11)
N2 C11 1.483(11)
N2 H2N 0.9100(10)
N1 C10 1.473(12)
N1 C7 1.494(11)
N1 H1N 0.9099(10)
O1 C2 1.252(12)
O2 C4 1.283(11)
O4 C13 1.416(12)
O4 C12 1.418(13)
C14 C13 1.490(13)
C14 H14A 0.97
C14 H14B 0.97
C4 C3 1.384(15)
C4 C5 1.528(15)
O3 C8 1.412(14)
O3 C9 1.418(14)
C11 C12 1.516(14)
C11 H11A 0.97
C11 H11B 0.97
C2 C3 1.405(16)
C2 C1 1.461(15)
C3 H3 0.93
C13 H13A 0.97
C13 H13B 0.97
C5 H5A 0.96
C5 H5B 0.96
C5 H5C 0.96
C10 C9 1.510(13)
C10 H10A 0.97
C10 H10B 0.97
C9 H9A 0.97
C9 H9B 0.97
C8 C7 1.513(13)
C8 H8A 0.97
C8 H8B 0.97
C7 H7A 0.97
C7 H7B 0.97
C12 H12A 0.97
C12 H12B 0.97
C1 H1A 0.96
C1 H1B 0.96
C1 H1C 0.96
Cu2 O5 1.936(7)
Cu2 O6 1.948(7)
Cu2 N3 2.025(7)
Cu2 N4 2.046(7)
Cu2 Cl2 2.538(3)
N3 C23 1.471(12)
N3 C20 1.476(12)
N3 H3N 0.9100(10)
N4 C27 1.465(12)
N4 C24 1.476(12)
N4 H4N 0.9100(10)
O6 C18 1.271(11)
O5 C16 1.268(12)
O7 C22 1.415(15)
O7 C21 1.422(15)
C24 C25 1.497(13)
C24 H24A 0.97
C24 H24B 0.97
C18 C17 1.388(16)
C18 C19 1.504(15)
C23 C22 1.494(14)
C23 H23A 0.97
C23 H23B 0.97
C16 C17 1.346(16)
C16 C15 1.513(15)
O8 C26 1.418(13)
O8 C25 1.426(13)
C20 C21 1.511(16)
C20 H20A 0.97
C20 H20B 0.97
C22 H22A 0.97
C22 H22B 0.97
C25 H25A 0.97
C25 H25B 0.97
C27 C26 1.506(16)
C27 H27A 0.97
C27 H27B 0.97
C19 H19A 0.96
C19 H19B 0.96
C19 H19C 0.96
C17 H17 0.93
C21 H21A 0.97
C21 H21B 0.97
C26 H26A 0.97
C26 H26B 0.97
C15 H15A 0.96
C15 H15B 0.96
C15 H15C 0.96
